data_2015549
loop_
_publ_author_name
'K. Ravikumar'
'B. Sridhar'
'M. Mahesh'
'V. V. Narayana Reddy'

_publ_section_title
;
 Imino Diels--Alder adducts. XII. Two pyrano[3,2-<i>c</i>]quinolines
;
_journal_coeditor_code FG3027
_journal_issue 9
_journal_name_full 'Acta Crystallographica Section C'
_journal_page_first o574
_journal_page_last o576
_journal_paper_doi 10.1107/S0108270106029465
_journal_volume 62
_journal_year 2006
_chemical_formula_iupac 'C19 H21 N O'
_chemical_formula_moiety 'C19 H21 N O'
_chemical_formula_sum 'C19 H21 N O'
_chemical_formula_weight 279.37
_chemical_name_systematic
;
9-methyl-5-phenyl-3,4,4a,5,6,10b-hexahydro-2H-pyrano[3,2-c]quinoline
;
_space_group_IT_number 2
_symmetry_cell_setting triclinic
_symmetry_space_group_name_Hall '-P 1'
_symmetry_space_group_name_H-M 'P -1'
_atom_sites_solution_hydrogens geom
_atom_sites_solution_primary direct
_atom_sites_solution_secondary difmap
_audit_creation_method SHELXL-97
_cell_angle_alpha 66.4350(10)
_cell_angle_beta 81.927(2)
_cell_angle_gamma 77.1410(10)
_cell_formula_units_Z 2
_cell_length_a 8.2596(7)
_cell_length_b 10.0084(9)
_cell_length_c 10.1134(9)
_cell_measurement_reflns_used 3782
_cell_measurement_temperature 273(2)
_cell_measurement_theta_max 27.99
_cell_measurement_theta_min 2.26
_cell_volume 745.85(11)
_computing_cell_refinement 'SAINT (Bruker, 2001)'
_computing_data_collection 'SMART (Bruker, 2001)'
_computing_data_reduction SAINT
_computing_molecular_graphics 'SHELXTL/PC (Sheldrick, 1990) and PLATON (Spek, 2003)'
_computing_publication_material SHELXL97
_computing_structure_refinement 'SHELXL97 (Sheldrick, 1997)'
_computing_structure_solution 'SHELXS97 (Sheldrick, 1997)'
_diffrn_ambient_temperature 273(2)
_diffrn_measured_fraction_theta_full 0.997
_diffrn_measured_fraction_theta_max 0.997
_diffrn_measurement_device 'Bruker SMART APEX CCD area-detector'
_diffrn_measurement_device_type 'Bruker SMART APEX CCD area-detector'
_diffrn_measurement_method '\w scan'
_diffrn_radiation_monochromator graphite
_diffrn_radiation_source 'fine-focus sealed tube'
_diffrn_radiation_type MoK\a
_diffrn_radiation_wavelength 0.71073
_diffrn_reflns_av_R_equivalents 0.0162
_diffrn_reflns_av_sigmaI/netI 0.0167
_diffrn_reflns_limit_h_max 9
_diffrn_reflns_limit_h_min -9
_diffrn_reflns_limit_k_max 11
_diffrn_reflns_limit_k_min -11
_diffrn_reflns_limit_l_max 12
_diffrn_reflns_limit_l_min -12
_diffrn_reflns_number 7067
_diffrn_reflns_theta_full 25.00
_diffrn_reflns_theta_max 25.00
_diffrn_reflns_theta_min 2.20
_diffrn_standards_number 0
_exptl_absorpt_coefficient_mu 0.076
_exptl_absorpt_correction_type none
_exptl_crystal_colour colorless
_exptl_crystal_density_diffrn 1.244
_exptl_crystal_density_method 'not measured'
_exptl_crystal_description needle
_exptl_crystal_F_000 300
_exptl_crystal_size_max 0.20
_exptl_crystal_size_mid 0.11
_exptl_crystal_size_min 0.08
_refine_diff_density_max 0.197
_refine_diff_density_min -0.153
_refine_ls_extinction_method none
_refine_ls_goodness_of_fit_ref 1.050
_refine_ls_hydrogen_treatment mixed
_refine_ls_matrix_type full
_refine_ls_number_parameters 195
_refine_ls_number_reflns 2615
_refine_ls_number_restraints 0
_refine_ls_restrained_S_all 1.050
_refine_ls_R_factor_all 0.0483
_refine_ls_R_factor_gt 0.0434
_refine_ls_shift/su_max 0.000
_refine_ls_shift/su_mean 0.000
_refine_ls_structure_factor_coef Fsqd
_refine_ls_weighting_details 'calc w=1/[\s^2^(Fo^2^)+(0.0509P)^2^+0.2075P] where P=(Fo^2^+2Fc^2^)/3'
_refine_ls_weighting_scheme calc
_refine_ls_wR_factor_gt 0.1088
_refine_ls_wR_factor_ref 0.1122
_reflns_number_gt 2329
_reflns_number_total 2615
_reflns_threshold_expression I>2\s(I)
_cod_data_source_file fg3027.cif
_cod_data_source_block Ib
_cod_database_code 2015549

loop_
_symmetry_equiv_pos_as_xyz
'x, y, z'
'-x, -y, -z'

loop_
_atom_site_type_symbol
_atom_site_label
_atom_site_fract_x
_atom_site_fract_y
_atom_site_fract_z
_atom_site_U_iso_or_equiv
_atom_site_adp_type
_atom_site_calc_flag
_atom_site_refinement_flags
_atom_site_occupancy
C C1 0.7972(2) 0.22906(18) 0.2845(2) 0.0542(4) Uani d . 1
H H1A 0.6886 0.2098 0.2797 0.065 Uiso calc R 1
H H1B 0.8726 0.1345 0.3199 0.065 Uiso calc R 1
C C2 0.8587(2) 0.32120(19) 0.1354(2) 0.0581(5) Uani d . 1
H H2A 0.8590 0.2714 0.0704 0.070 Uiso calc R 1
H H2B 0.9718 0.3322 0.1379 0.070 Uiso calc R 1
C C3 0.74813(19) 0.47329(17) 0.07964(17) 0.0450(4) Uani d . 1
H H3A 0.7944 0.5344 -0.0128 0.054 Uiso calc R 1
H H3B 0.6382 0.4634 0.0657 0.054 Uiso calc R 1
C C4 0.73536(17) 0.54652(15) 0.18721(15) 0.0374(3) Uani d . 1
H H4 0.8465 0.5632 0.1922 0.045 Uiso calc R 1
C C5 0.61584(18) 0.69682(16) 0.14766(16) 0.0388(3) Uani d . 1
H H5 0.6151 0.7341 0.2238 0.047 Uiso calc R 1
C C6 0.38994(17) 0.55592(16) 0.25607(15) 0.0379(3) Uani d . 1
C C7 0.22016(18) 0.55218(19) 0.27381(17) 0.0475(4) Uani d . 1
H H7 0.1468 0.6320 0.2151 0.057 Uiso calc R 1
C C8 0.15964(19) 0.43293(19) 0.37621(17) 0.0477(4) Uani d . 1
H H8 0.0459 0.4332 0.3857 0.057 Uiso calc R 1
C C9 0.26481(19) 0.31204(18) 0.46578(16) 0.0434(4) Uani d . 1
C C10 0.43313(18) 0.31737(17) 0.44979(15) 0.0405(4) Uani d . 1
H H10 0.5054 0.2377 0.5100 0.049 Uiso calc R 1
C C11 0.49785(17) 0.43687(15) 0.34748(14) 0.0349(3) Uani d . 1
C C12 0.68119(17) 0.44387(15) 0.33826(15) 0.0374(3) Uani d . 1
H H12 0.6944 0.4886 0.4055 0.045 Uiso calc R 1
C C13 0.66676(17) 0.81137(15) 0.00551(16) 0.0388(3) Uani d . 1
C C14 0.77513(19) 0.90001(17) 0.00209(18) 0.0466(4) Uani d . 1
H H14 0.8137 0.8902 0.0882 0.056 Uiso calc R 1
C C15 0.8273(2) 1.00265(18) -0.1264(2) 0.0545(4) Uani d . 1
H H15 0.9020 1.0596 -0.1261 0.065 Uiso calc R 1
C C16 0.7698(2) 1.02128(19) -0.25445(19) 0.0580(5) Uani d . 1
H H16 0.8032 1.0918 -0.3409 0.070 Uiso calc R 1
C C17 0.6620(2) 0.9343(2) -0.25324(19) 0.0616(5) Uani d . 1
H H17 0.6228 0.9456 -0.3396 0.074 Uiso calc R 1
C C18 0.6111(2) 0.83004(19) -0.12493(18) 0.0534(4) Uani d . 1
H H18 0.5386 0.7716 -0.1261 0.064 Uiso calc R 1
C C19 0.1963(2) 0.1805(2) 0.5753(2) 0.0638(5) Uani d . 1
H H19A 0.1133 0.2125 0.6383 0.096 Uiso calc R 1
H H19B 0.2847 0.1093 0.6310 0.096 Uiso calc R 1
H H19C 0.1473 0.1360 0.5263 0.096 Uiso calc R 1
N N1 0.44900(16) 0.67356(15) 0.14412(15) 0.0457(3) Uani d . 1
H H1N 0.378(2) 0.754(2) 0.1215(19) 0.054(5) Uiso d . 1
O O1 0.78556(12) 0.30080(11) 0.38317(11) 0.0473(3) Uani d . 1

loop_
_atom_site_aniso_label
_atom_site_aniso_U_11
_atom_site_aniso_U_22
_atom_site_aniso_U_33
_atom_site_aniso_U_12
_atom_site_aniso_U_13
_atom_site_aniso_U_23
C1 0.0446(9) 0.0374(9) 0.0715(12) -0.0012(7) -0.0020(8) -0.0154(8)
C2 0.0516(10) 0.0490(10) 0.0674(12) -0.0034(8) 0.0086(8) -0.0226(9)
C3 0.0441(8) 0.0450(9) 0.0420(8) -0.0093(7) 0.0047(7) -0.0145(7)
C4 0.0285(7) 0.0396(8) 0.0421(8) -0.0109(6) -0.0029(6) -0.0107(6)
C5 0.0396(8) 0.0365(8) 0.0399(8) -0.0101(6) -0.0003(6) -0.0131(6)
C6 0.0349(7) 0.0397(8) 0.0375(8) -0.0084(6) 0.0009(6) -0.0132(6)
C7 0.0335(8) 0.0527(9) 0.0474(9) -0.0059(7) -0.0029(6) -0.0109(7)
C8 0.0326(8) 0.0652(11) 0.0471(9) -0.0174(7) 0.0019(6) -0.0203(8)
C9 0.0451(9) 0.0509(9) 0.0387(8) -0.0208(7) 0.0045(6) -0.0178(7)
C10 0.0418(8) 0.0411(8) 0.0367(8) -0.0114(6) -0.0022(6) -0.0108(6)
C11 0.0340(7) 0.0385(8) 0.0334(7) -0.0098(6) -0.0002(6) -0.0138(6)
C12 0.0360(7) 0.0356(8) 0.0385(8) -0.0086(6) -0.0064(6) -0.0094(6)
C13 0.0374(8) 0.0311(7) 0.0424(8) -0.0043(6) -0.0004(6) -0.0100(6)
C14 0.0463(9) 0.0405(8) 0.0506(9) -0.0121(7) -0.0030(7) -0.0127(7)
C15 0.0463(9) 0.0405(9) 0.0679(12) -0.0155(7) 0.0029(8) -0.0098(8)
C16 0.0556(10) 0.0432(9) 0.0518(10) -0.0069(8) 0.0081(8) 0.0014(8)
C17 0.0725(12) 0.0590(11) 0.0423(10) -0.0132(9) -0.0073(8) -0.0063(8)
C18 0.0584(10) 0.0504(10) 0.0483(10) -0.0190(8) -0.0080(8) -0.0093(8)
C19 0.0620(11) 0.0692(12) 0.0574(11) -0.0345(10) 0.0057(9) -0.0123(9)
N1 0.0323(7) 0.0369(7) 0.0530(8) -0.0030(6) -0.0020(6) -0.0037(6)
O1 0.0379(6) 0.0418(6) 0.0505(6) -0.0054(5) -0.0100(5) -0.0041(5)

loop_
_atom_type_symbol
_atom_type_description
_atom_type_scat_dispersion_real
_atom_type_scat_dispersion_imag
_atom_type_scat_source
C C 0.0033 0.0016 'International Tables Vol C Tables 4.2.6.8 and 6.1.1.4'
H H 0.0000 0.0000 'International Tables Vol C Tables 4.2.6.8 and 6.1.1.4'
N N 0.0061 0.0033 'International Tables Vol C Tables 4.2.6.8 and 6.1.1.4'
O O 0.0106 0.0060 'International Tables Vol C Tables 4.2.6.8 and 6.1.1.4'

loop_
_geom_angle_atom_site_label_1
_geom_angle_atom_site_label_2
_geom_angle_atom_site_label_3
_geom_angle
_geom_angle_publ_flag
O1 C1 C2 112.00(13) ?
O1 C1 H1A 109.2 ?
C2 C1 H1A 109.2 ?
O1 C1 H1B 109.2 ?
C2 C1 H1B 109.2 ?
H1A C1 H1B 107.9 ?
C1 C2 C3 110.56(13) ?
C1 C2 H2A 109.5 ?
C3 C2 H2A 109.5 ?
C1 C2 H2B 109.5 ?
C3 C2 H2B 109.5 ?
H2A C2 H2B 108.1 ?
C4 C3 C2 109.78(13) ?
C4 C3 H3A 109.7 ?
C2 C3 H3A 109.7 ?
C4 C3 H3B 109.7 ?
C2 C3 H3B 109.7 ?
H3A C3 H3B 108.2 ?
C3 C4 C12 110.58(12) ?
C3 C4 C5 114.48(12) ?
C12 C4 C5 108.37(11) ?
C3 C4 H4 107.7 ?
C12 C4 H4 107.7 ?
C5 C4 H4 107.7 ?
N1 C5 C13 110.63(12) ?
N1 C5 C4 108.56(11) ?
C13 C5 C4 112.80(12) ?
N1 C5 H5 108.2 ?
C13 C5 H5 108.2 ?
C4 C5 H5 108.2 ?
N1 C6 C11 121.46(13) ?
N1 C6 C7 119.80(13) ?
C11 C6 C7 118.66(13) ?
C8 C7 C6 121.18(14) ?
C8 C7 H7 119.4 ?
C6 C7 H7 119.4 ?
C7 C8 C9 121.15(14) y
C7 C8 H8 119.4 ?
C9 C8 H8 119.4 ?
C8 C9 C10 117.52(14) y
C8 C9 C19 120.34(14) y
C10 C9 C19 122.14(15) y
C9 C10 C11 122.59(14) y
C9 C10 H10 118.7 ?
C11 C10 H10 118.7 ?
C10 C11 C6 118.87(13) ?
C10 C11 C12 121.45(12) ?
C6 C11 C12 119.61(12) ?
O1 C12 C11 112.91(11) ?
O1 C12 C4 112.01(11) ?
C11 C12 C4 110.98(11) ?
O1 C12 H12 106.8 ?
C11 C12 H12 106.8 ?
C4 C12 H12 106.8 ?
C14 C13 C18 117.60(14) ?
C14 C13 C5 120.05(14) ?
C18 C13 C5 122.33(13) ?
C15 C14 C13 121.35(16) ?
C15 C14 H14 119.3 ?
C13 C14 H14 119.3 ?
C16 C15 C14 120.46(16) ?
C16 C15 H15 119.8 ?
C14 C15 H15 119.8 ?
C15 C16 C17 119.03(15) ?
C15 C16 H16 120.5 ?
C17 C16 H16 120.5 ?
C16 C17 C18 120.64(17) ?
C16 C17 H17 119.7 ?
C18 C17 H17 119.7 ?
C17 C18 C13 120.91(16) ?
C17 C18 H18 119.5 ?
C13 C18 H18 119.5 ?
C9 C19 H19A 109.5 ?
C9 C19 H19B 109.5 ?
H19A C19 H19B 109.5 ?
C9 C19 H19C 109.5 ?
H19A C19 H19C 109.5 ?
H19B C19 H19C 109.5 ?
C6 N1 C5 119.13(12) ?
C6 N1 H1N 112.8(12) ?
C5 N1 H1N 112.3(12) ?
C1 O1 C12 113.60(11) ?

loop_
_geom_bond_atom_site_label_1
_geom_bond_atom_site_label_2
_geom_bond_distance
C1 O1 1.426(2)
C1 C2 1.505(2)
C1 H1A 0.9700
C1 H1B 0.9700
C2 C3 1.519(2)
C2 H2A 0.9700
C2 H2B 0.9700
C3 C4 1.518(2)
C3 H3A 0.9700
C3 H3B 0.9700
C4 C12 1.5320(19)
C4 C5 1.538(2)
C4 H4 0.9800
C5 N1 1.4552(19)
C5 C13 1.512(2)
C5 H5 0.9800
C6 N1 1.3931(19)
C6 C11 1.395(2)
C6 C7 1.396(2)
C7 C8 1.371(2)
C7 H7 0.9300
C8 C9 1.384(2)
C8 H8 0.9300
C9 C10 1.387(2)
C9 C19 1.506(2)
C10 C11 1.3880(19)
C10 H10 0.9300
C11 C12 1.5196(19)
C12 O1 1.4284(17)
C12 H12 0.9800
C13 C14 1.382(2)
C13 C18 1.386(2)
C14 C15 1.379(2)
C14 H14 0.9300
C15 C16 1.371(3)
C15 H15 0.9300
C16 C17 1.373(3)
C16 H16 0.9300
C17 C18 1.381(2)
C17 H17 0.9300
C18 H18 0.9300
C19 H19A 0.9600
C19 H19B 0.9600
C19 H19C 0.9600
N1 H1N 0.855(19)

loop_
_geom_torsion_atom_site_label_1
_geom_torsion_atom_site_label_2
_geom_torsion_atom_site_label_3
_geom_torsion_atom_site_label_4
_geom_torsion
O1 C1 C2 C3 -56.06(19)
C1 C2 C3 C4 54.44(19)
C2 C3 C4 C12 -52.96(16)
C2 C3 C4 C5 -175.69(12)
C3 C4 C5 N1 61.93(15)
C12 C4 C5 N1 -61.99(15)
C3 C4 C5 C13 -61.04(16)
C12 C4 C5 C13 175.04(11)
N1 C6 C7 C8 175.24(14)
C11 C6 C7 C8 -1.6(2)
C6 C7 C8 C9 0.1(3)
C7 C8 C9 C10 1.2(2)
C7 C8 C9 C19 -178.55(15)
C8 C9 C10 C11 -0.9(2)
C19 C9 C10 C11 178.80(15)
C9 C10 C11 C6 -0.6(2)
C9 C10 C11 C12 176.31(13)
N1 C6 C11 C10 -174.97(13)
C7 C6 C11 C10 1.8(2)
N1 C6 C11 C12 8.1(2)
C7 C6 C11 C12 -175.14(13)
C10 C11 C12 O1 30.15(19)
C6 C11 C12 O1 -152.96(13)
C10 C11 C12 C4 156.86(13)
C6 C11 C12 C4 -26.25(18)
C3 C4 C12 O1 53.38(15)
C5 C4 C12 O1 179.61(11)
C3 C4 C12 C11 -73.82(15)
C5 C4 C12 C11 52.40(15)
N1 C5 C13 C14 149.92(14)
C4 C5 C13 C14 -88.26(17)
N1 C5 C13 C18 -31.4(2)
C4 C5 C13 C18 90.38(17)
C18 C13 C14 C15 -0.5(2)
C5 C13 C14 C15 178.23(14)
C13 C14 C15 C16 1.3(3)
C14 C15 C16 C17 -1.2(3)
C15 C16 C17 C18 0.4(3)
C16 C17 C18 C13 0.4(3)
C14 C13 C18 C17 -0.3(2)
C5 C13 C18 C17 -179.02(15)
C11 C6 N1 C5 -18.7(2)
C7 C6 N1 C5 164.55(14)
C13 C5 N1 C6 169.96(13)
C4 C5 N1 C6 45.69(18)
C2 C1 O1 C12 56.99(17)
C11 C12 O1 C1 70.72(15)
C4 C12 O1 C1 -55.44(15)

loop_
_cod_related_entry_id
_cod_related_entry_database
_cod_related_entry_code
1 ChemSpider 9623696
